data_1564457
loop_
_publ_author_name
'Avdeeva, Varvara V.'
'Malinina, Elena A.'
'Vologzhanina, Anna V.'
'Sivaev, Igor B.'
'Kuznetsov, Nikolay T.'

_publ_section_title
;
 Formation of oxidopolyborates in destruction of the [B11H14]-- anion
 promoted by transition metals
;
_journal_name_full 'Inorganica Chimica Acta'
_journal_page_first 119693
_journal_paper_doi 10.1016/j.ica.2020.119693
_journal_volume 509
_journal_year 2020
_chemical_absolute_configuration unk
_chemical_formula_moiety 'Cu H16 N4 O2, B4 H4 O9, 2(H2 O)'
_chemical_formula_sum 'B4 Cu H24 N4 O13'
_chemical_formula_weight 395.01
_space_group_crystal_system monoclinic
_space_group_IT_number 8
_space_group_name_Hall 'C -2y'
_space_group_name_H-M_alt 'C 1 m 1'
_atom_sites_solution_hydrogens mixed
_cell_angle_alpha 90
_cell_angle_beta 111.222(4)
_cell_angle_gamma 90
_cell_formula_units_Z 6
_cell_length_a 10.419(2)
_cell_length_b 27.922(7)
_cell_length_c 8.1060(19)
_cell_measurement_reflns_used 1947
_cell_measurement_temperature 175
_cell_measurement_theta_max 26.36
_cell_measurement_theta_min 2.22
_cell_volume 2198.3(9)
_computing_cell_refinement 'SAINT v7.60A (Bruker, 2009)'
_computing_data_reduction 'SAINT v7.60A (Bruker, 2009)'
_computing_molecular_graphics 'Olex2 (Dolomanov et al., 2009)'
_computing_publication_material 'Olex2 (Dolomanov et al., 2009)'
_computing_structure_refinement 'XL (Sheldrick, 2008)'
_diffrn_ambient_temperature 175
_diffrn_measured_fraction_theta_full 0.999
_diffrn_measured_fraction_theta_max 0.994
_diffrn_measurement_device_type 'Bruker APEX-II CCD'
_diffrn_measurement_method '\f and \w scans'
_diffrn_radiation_monochromator graphite
_diffrn_radiation_type MoK\a
_diffrn_radiation_wavelength 0.71073
_diffrn_reflns_av_R_equivalents 0.0243
_diffrn_reflns_av_unetI/netI 0.0391
_diffrn_reflns_Laue_measured_fraction_full 0.999
_diffrn_reflns_Laue_measured_fraction_max 0.994
_diffrn_reflns_limit_h_max 13
_diffrn_reflns_limit_h_min -9
_diffrn_reflns_limit_k_max 34
_diffrn_reflns_limit_k_min -34
_diffrn_reflns_limit_l_max 10
_diffrn_reflns_limit_l_min -10
_diffrn_reflns_number 6187
_diffrn_reflns_point_group_measured_fraction_full 0.999
_diffrn_reflns_point_group_measured_fraction_max 0.994
_diffrn_reflns_theta_full 25.242
_diffrn_reflns_theta_max 26.465
_diffrn_reflns_theta_min 1.459
_diffrn_standards_number 0
_exptl_absorpt_coefficient_mu 1.562
_exptl_absorpt_correction_T_max 0.7454
_exptl_absorpt_correction_T_min 0.6304
_exptl_absorpt_correction_type multi-scan
_exptl_absorpt_process_details
'SADABS-2008/1 (Bruker,2008) was used for absorption correction. wR2(int) was 0.0553 before and 0.0379 after correction. The Ratio of minimum to maximum transmission is 0.8457. The \l/2 correction factor is Not present.'
_exptl_crystal_colour blue
_exptl_crystal_colour_primary blue
_exptl_crystal_density_diffrn 1.790
_exptl_crystal_density_meas .
_exptl_crystal_description plate
_exptl_crystal_F_000 1230
_exptl_crystal_size_max 0.12
_exptl_crystal_size_mid 0.12
_exptl_crystal_size_min 0.08
_refine_diff_density_max 0.401
_refine_diff_density_min -0.356
_refine_diff_density_rms 0.070
_refine_ls_abs_structure_details
;
 Refined as an inversion twin.
;
_refine_ls_abs_structure_Flack 0.54(2)
_refine_ls_extinction_coef .
_refine_ls_extinction_method none
_refine_ls_goodness_of_fit_ref 1.025
_refine_ls_hydrogen_treatment constr
_refine_ls_matrix_type full
_refine_ls_number_parameters 318
_refine_ls_number_reflns 3833
_refine_ls_number_restraints 14
_refine_ls_restrained_S_all 1.023
_refine_ls_R_factor_all 0.0421
_refine_ls_R_factor_gt 0.0338
_refine_ls_shift/su_max 0.006
_refine_ls_shift/su_mean 0.000
_refine_ls_structure_factor_coef Fsqd
_refine_ls_weighting_details 'w=1/[\s^2^(Fo^2^)+(0.0344P)^2^+1.4319P] where P=(Fo^2^+2Fc^2^)/3'
_refine_ls_weighting_scheme calc
_refine_ls_wR_factor_gt 0.0729
_refine_ls_wR_factor_ref 0.0764
_reflns_Friedel_coverage 0.993
_reflns_Friedel_fraction_full 0.999
_reflns_Friedel_fraction_max 0.994
_reflns_number_gt 3323
_reflns_number_total 3833
_reflns_threshold_expression 'I > 2\s(I)'
_cod_data_source_file I.cif
_cod_data_source_block I
_cod_original_cell_volume 2198.2(9)
_cod_original_formula_sum 'B4 H24 Cu N4 O13'
_cod_database_code 1564457
_shelx_space_group_comment
;
The symmetry employed for this shelxl refinement is uniquely defined
by the following loop, which should always be used as a source of
symmetry information in preference to the above space-group names.
They are only intended as comments.
;
_shelx_estimated_absorpt_t_max 0.885
_shelx_estimated_absorpt_t_min 0.835
_olex2_refinement_description
;
1. Twinned data refinement
 Scales: 0.46(2)
 0.54(2)
2. Fixed Uiso
 At 1.2 times of:
  All N(H,H,H) groups, All O(H) groups
 At 1.5 times of:
  All O(H,H) groups
3. Uiso/Uaniso restraints and constraints
Uanis(O3) \\sim Ueq: with sigma of 0.008 and sigma for terminal atoms of 0.016
Uanis(N3) \\sim Ueq: with sigma of 0.008 and sigma for terminal atoms of 0.016
Uanis(B3) = Uanis(B2)
4. Others
 Fixed Sof: H5(0.5) H6(0.5) H1A(0.5) H1B(0.5) H1C(0.5) H2A(0.5) H2B(0.5)
 H2C(0.5) H3A(0.5) H3B(0.5) H3C(0.5) H4A(0.5) H4B(0.5) H4C(0.5)
5.a Everything fixed:
 H5, H6
5.b Riding coordinates:
 O4(H4), O12(H12), O13(H13), O14(H14), O15(H15), O1W(H1WA,H1WB), O2W(H2WA,
 H2WB), O3W(H3WA,H3WB), O4W(H4WA,H4WB), O5W(H5WA,H5WB), O6W(H6WA,H6WB)
5.c Idealised Me refined as rotating group:
 N1(H1A,H1B,H1C), N2(H2A,H2B,H2C), N3(H3A,H3B,H3C), N4(H4A,H4B,H4C), N5(H5A,
 H5B,H5C), N6(H6A,H6B,H6C), N7(H7A,H7B,H7C), N8(H8A,H8B,H8C)
;
_olex2_submission_special_instructions 'No special instructions were received'

loop_
_space_group_symop_operation_xyz
'x, y, z'
'x, -y, z'
'x+1/2, y+1/2, z'
'x+1/2, -y+1/2, z'

loop_
_atom_site_label
_atom_site_type_symbol
_atom_site_fract_x
_atom_site_fract_y
_atom_site_fract_z
_atom_site_U_iso_or_equiv
_atom_site_adp_type
_atom_site_occupancy
_atom_site_site_symmetry_order
_atom_site_calc_flag
_atom_site_refinement_flags_posn
_atom_site_refinement_flags_adp
_atom_site_refinement_flags_occupancy
_atom_site_disorder_assembly
_atom_site_disorder_group
Cu1 Cu 0.39931(8) 0.0000 0.83711(9) 0.0160(3) Uani 1 2 d S T P . .
Cu2 Cu 0.93461(7) 0.16610(4) 0.83712(8) 0.0156(2) Uani 1 1 d . . . . .
O1 O 1.0359(5) 0.04333(17) 0.2859(6) 0.0169(11) Uani 1 1 d . . . . .
O2 O 0.8227(6) 0.0000 0.2193(9) 0.0126(14) Uani 1 2 d S T P . .
O3 O 0.9203(5) 0.04320(16) 0.4906(6) 0.0168(11) Uani 1 1 d . U . . .
O4 O 1.0869(5) 0.10077(18) 0.5167(7) 0.0198(12) Uani 1 1 d . . . . .
H4 H 1.1433 0.1144 0.4779 0.024 Uiso 1 1 d R . . . .
O5 O 0.9469(7) 0.0000 0.0151(9) 0.0184(15) Uani 1 2 d S T P . .
H5 H 0.8990 0.0273 -0.0457 0.022 Uiso 0.5 1 d . . . . .
O6 O 0.7103(6) 0.0000 0.4306(9) 0.0196(16) Uani 1 2 d S T P . .
H6 H 0.6880 0.0238 0.4400 0.023 Uiso 0.5 1 d . . . . .
O7 O 0.2796(4) 0.12635(13) 0.3737(5) 0.0140(8) Uani 1 1 d . . . . .
O8 O 0.4095(4) 0.12006(14) 0.1838(5) 0.0140(9) Uani 1 1 d . . . . .
O9 O 0.4985(5) 0.16658(11) 0.4543(6) 0.0124(10) Uani 1 1 d . . . . .
O10 O 0.2916(4) 0.21350(13) 0.3805(5) 0.0139(9) Uani 1 1 d . . . . .
O11 O 0.4043(4) 0.20672(13) 0.1714(5) 0.0143(9) Uani 1 1 d . . . . .
O12 O 0.3663(5) 0.16591(11) 0.6454(6) 0.0166(10) Uani 1 1 d . . . . .
H12 H 0.3973 0.1870 0.7258 0.020 Uiso 1 1 d R . . . .
O13 O 0.2355(5) 0.06510(17) 0.1567(7) 0.0182(11) Uani 1 1 d . . . . .
H13 H 0.1768 0.0533 0.1956 0.022 Uiso 1 1 d R . . . .
O14 O 0.6197(5) 0.16567(12) 0.2531(7) 0.0167(10) Uani 1 1 d . . . . .
H14 H 0.6562 0.1419 0.2217 0.020 Uiso 1 1 d R . . . .
O15 O 0.2556(5) 0.27035(16) 0.1465(6) 0.0193(12) Uani 1 1 d . . . . .
H15 H 0.2017 0.2806 0.1960 0.023 Uiso 1 1 d R . . . .
O1W O 0.4307(5) 0.08930(16) 0.8690(6) 0.0223(11) Uani 1 1 d . . . . .
H1WA H 0.4262 0.1035 0.9595 0.033 Uiso 1 1 d R . . . .
H1WB H 0.4177 0.1139 0.8034 0.033 Uiso 1 1 d R . . . .
O2W O 0.8906(5) 0.07887(18) 0.7883(7) 0.0205(12) Uani 1 1 d . . . . .
H2WA H 0.9110 0.0663 0.7056 0.031 Uiso 1 1 d R . . . .
H2WB H 0.9255 0.0587 0.8711 0.031 Uiso 1 1 d R . . . .
O3W O 0.9673(5) 0.25754(16) 0.8950(6) 0.0228(11) Uani 1 1 d . . . . .
H3WA H 0.9356 0.2654 0.9742 0.034 Uiso 1 1 d R . . . .
H3WB H 1.0536 0.2608 0.9479 0.034 Uiso 1 1 d R . . . .
O4W O 0.7107(6) 0.09295(18) 0.0875(7) 0.0235(13) Uani 1 1 d . . . . .
H4WA H 0.7507 0.0675 0.1379 0.035 Uiso 1 1 d R . . . .
H4WB H 0.6348 0.0870 0.0043 0.035 Uiso 1 1 d R . . . .
O5W O 0.6062(6) 0.07434(18) 0.5769(7) 0.0263(13) Uani 1 1 d . . . . .
H5WA H 0.5887 0.1001 0.5171 0.039 Uiso 1 1 d R . . . .
H5WB H 0.6929 0.0739 0.6317 0.039 Uiso 1 1 d R . . . .
O6W O 0.6103(6) 0.25944(19) 0.5580(7) 0.0286(14) Uani 1 1 d . . . . .
H6WA H 0.6650 0.2692 0.5087 0.043 Uiso 1 1 d R . . . .
H6WB H 0.5864 0.2311 0.5221 0.043 Uiso 1 1 d R . . . .
N1 N 0.4571(10) 0.0000 1.1038(12) 0.019(2) Uani 1 2 d S T P . .
H1A H 0.3951 -0.0170 1.1354 0.023 Uiso 0.5 1 calc GR . . A -1
H1B H 0.4604 0.0307 1.1431 0.023 Uiso 0.5 1 calc GR . . A -1
H1C H 0.5418 -0.0137 1.1528 0.023 Uiso 0.5 1 calc GR . . A -1
N2 N 0.5921(9) 0.0000 0.8380(13) 0.0155(19) Uani 1 2 d S T P . .
H2A H 0.5983 -0.0212 0.7560 0.019 Uiso 0.5 1 calc GR . . B -1
H2B H 0.6516 -0.0086 0.9471 0.019 Uiso 0.5 1 calc GR . . B -1
H2C H 0.6137 0.0299 0.8112 0.019 Uiso 0.5 1 calc GR . . B -1
N3 N 0.3448(10) 0.0000 0.5702(12) 0.023(2) Uani 1 2 d S TU P . .
H3A H 0.3446 -0.0306 0.5314 0.027 Uiso 0.5 1 calc GR . . C -1
H3B H 0.4061 0.0178 0.5401 0.027 Uiso 0.5 1 calc GR . . C -1
H3C H 0.2591 0.0128 0.5194 0.027 Uiso 0.5 1 calc GR . . C -1
N4 N 0.2021(10) 0.0000 0.8277(14) 0.023(2) Uani 1 2 d S T P . .
H4A H 0.1723 -0.0307 0.8252 0.028 Uiso 0.5 1 calc GR . . D -1
H4B H 0.1475 0.0156 0.7286 0.028 Uiso 0.5 1 calc GR . . D -1
H4C H 0.1979 0.0151 0.9251 0.028 Uiso 0.5 1 calc GR . . D -1
N5 N 0.7356(7) 0.1720(2) 0.8180(10) 0.0216(15) Uani 1 1 d . . . . .
H5A H 0.6792 0.1694 0.7026 0.026 Uiso 1 1 calc GR . . . .
H5B H 0.7224 0.2009 0.8609 0.026 Uiso 1 1 calc GR . . . .
H5C H 0.7158 0.1482 0.8821 0.026 Uiso 1 1 calc GR . . . .
N6 N 0.9849(7) 0.1569(2) 1.1043(9) 0.0253(16) Uani 1 1 d . . . . .
H6A H 0.9725 0.1256 1.1271 0.030 Uiso 1 1 calc GR . . . .
H6B H 0.9299 0.1757 1.1424 0.030 Uiso 1 1 calc GR . . . .
H6C H 1.0745 0.1651 1.1621 0.030 Uiso 1 1 calc GR . . . .
N7 N 1.1304(7) 0.1629(2) 0.8423(10) 0.0200(16) Uani 1 1 d . . . . .
H7A H 1.1495 0.1899 0.7928 0.024 Uiso 1 1 calc GR . . . .
H7B H 1.1398 0.1368 0.7802 0.024 Uiso 1 1 calc GR . . . .
H7C H 1.1898 0.1604 0.9564 0.024 Uiso 1 1 calc GR . . . .
N8 N 0.8820(7) 0.1750(2) 0.5762(9) 0.0183(14) Uani 1 1 d . . . . .
H8A H 0.7887 0.1742 0.5232 0.022 Uiso 1 1 calc GR . . . .
H8B H 0.9195 0.1511 0.5319 0.022 Uiso 1 1 calc GR . . . .
H8C H 0.9139 0.2038 0.5547 0.022 Uiso 1 1 calc GR . . . .
B1 B 1.0142(8) 0.0624(3) 0.4284(10) 0.0124(16) Uani 1 1 d . . . . .
B2 B 0.9548(11) 0.0000 0.1939(16) 0.0112(17) Uani 1 2 d S T P . .
B3 B 0.8399(12) 0.0000 0.4039(16) 0.0112(17) Uani 1 2 d S T P . .
B4 B 0.3623(8) 0.1682(3) 0.4666(12) 0.0146(17) Uani 1 1 d . . . . .
B5 B 0.3091(7) 0.1042(2) 0.2414(9) 0.0148(14) Uani 1 1 d . . . . .
B6 B 0.4856(8) 0.1640(3) 0.2657(12) 0.0143(16) Uani 1 1 d . . . . .
B7 B 0.3198(7) 0.2299(3) 0.2378(9) 0.0159(15) Uani 1 1 d . . . . .

loop_
_atom_site_aniso_label
_atom_site_aniso_U_11
_atom_site_aniso_U_22
_atom_site_aniso_U_33
_atom_site_aniso_U_23
_atom_site_aniso_U_13
_atom_site_aniso_U_12
Cu1 0.0144(7) 0.0227(7) 0.0115(7) 0.000 0.0053(6) 0.000
Cu2 0.0146(4) 0.0198(4) 0.0122(4) 0.0011(2) 0.0045(3) 0.0013(3)
O1 0.015(2) 0.020(2) 0.020(3) -0.0067(19) 0.012(2) -0.0075(18)
O2 0.009(3) 0.015(3) 0.017(3) 0.000 0.009(3) 0.000
O3 0.015(2) 0.021(2) 0.016(3) -0.001(2) 0.0077(19) -0.0039(19)
O4 0.025(3) 0.022(3) 0.020(3) -0.006(2) 0.016(2) -0.008(2)
O5 0.016(3) 0.031(4) 0.007(3) 0.000 0.002(3) 0.000
O6 0.013(4) 0.030(4) 0.019(4) 0.000 0.010(3) 0.000
O7 0.015(2) 0.0134(19) 0.017(2) -0.0030(16) 0.0097(17) -0.0018(16)
O8 0.015(2) 0.0135(19) 0.014(2) -0.0066(16) 0.0063(18) -0.0051(16)
O9 0.012(2) 0.015(2) 0.009(2) 0.0018(14) 0.0024(18) -0.0005(14)
O10 0.019(2) 0.0106(18) 0.015(2) 0.0017(16) 0.0096(17) 0.0022(16)
O11 0.018(2) 0.015(2) 0.012(2) 0.0054(16) 0.0068(17) 0.0050(16)
O12 0.023(2) 0.014(2) 0.014(2) -0.0029(14) 0.0072(19) -0.0024(15)
O13 0.016(2) 0.018(2) 0.029(3) -0.009(2) 0.017(2) -0.0103(19)
O14 0.014(3) 0.014(2) 0.026(3) -0.0005(15) 0.012(2) -0.0001(14)
O15 0.022(3) 0.018(2) 0.021(2) 0.008(2) 0.012(2) 0.0107(19)
O1W 0.036(3) 0.014(2) 0.019(3) 0.002(2) 0.013(2) 0.011(2)
O2W 0.032(3) 0.017(2) 0.016(3) 0.004(2) 0.013(2) 0.002(2)
O3W 0.028(3) 0.021(2) 0.023(3) -0.0052(18) 0.014(2) -0.0011(19)
O4W 0.022(3) 0.018(2) 0.028(3) 0.000(2) 0.007(2) 0.002(2)
O5W 0.030(3) 0.024(3) 0.026(3) 0.010(2) 0.010(2) 0.011(2)
O6W 0.035(3) 0.021(3) 0.038(3) -0.014(2) 0.024(2) -0.014(2)
N1 0.018(5) 0.025(4) 0.012(4) 0.000 0.004(4) 0.000
N2 0.016(4) 0.014(4) 0.017(5) 0.000 0.006(4) 0.000
N3 0.019(5) 0.040(5) 0.008(4) 0.000 0.002(4) 0.000
N4 0.020(5) 0.029(5) 0.021(5) 0.000 0.008(4) 0.000
N5 0.020(3) 0.029(4) 0.016(3) 0.001(2) 0.008(3) 0.005(2)
N6 0.023(4) 0.032(3) 0.021(4) 0.007(3) 0.008(3) 0.007(3)
N7 0.015(3) 0.028(4) 0.014(4) -0.002(2) 0.002(3) 0.000(2)
N8 0.016(3) 0.020(3) 0.019(4) 0.002(2) 0.007(3) 0.001(2)
B1 0.017(4) 0.007(3) 0.013(4) 0.003(3) 0.005(3) 0.001(3)
B2 0.016(4) 0.003(3) 0.011(4) 0.000 0.001(3) 0.000
B3 0.016(4) 0.003(3) 0.011(4) 0.000 0.001(3) 0.000
B4 0.012(4) 0.020(3) 0.014(4) 0.003(3) 0.008(3) -0.001(3)
B5 0.014(3) 0.017(3) 0.014(3) 0.004(3) 0.006(3) 0.004(3)
B6 0.014(4) 0.014(3) 0.019(4) 0.000(3) 0.010(3) -0.002(3)
B7 0.013(3) 0.019(4) 0.015(4) -0.002(3) 0.004(3) -0.005(3)

loop_
_atom_type_symbol
_atom_type_description
_atom_type_scat_dispersion_real
_atom_type_scat_dispersion_imag
_atom_type_scat_source
B B 0.0013 0.0007 'International Tables Vol C Tables 4.2.6.8 and 6.1.1.4'
Cu Cu 0.3201 1.2651 'International Tables Vol C Tables 4.2.6.8 and 6.1.1.4'
H H 0.0000 0.0000 'International Tables Vol C Tables 4.2.6.8 and 6.1.1.4'
N N 0.0061 0.0033 'International Tables Vol C Tables 4.2.6.8 and 6.1.1.4'
O O 0.0106 0.0060 'International Tables Vol C Tables 4.2.6.8 and 6.1.1.4'

loop_
_geom_angle_atom_site_label_1
_geom_angle_atom_site_label_2
_geom_angle_atom_site_label_3
_geom_angle
_geom_angle_site_symmetry_1
_geom_angle_site_symmetry_3
N1 Cu1 O1W 85.00(11) . .
N1 Cu1 N3 179.0(3) . .
N1 Cu1 N4 86.9(4) . .
N2 Cu1 O1W 84.65(11) . .
N2 Cu1 N1 94.9(4) . .
N2 Cu1 N3 84.1(4) . .
N2 Cu1 N4 178.2(4) . .
N3 Cu1 O1W 94.90(11) . .
N3 Cu1 N4 94.1(4) . .
N4 Cu1 O1W 95.52(11) . .
O2W Cu2 O3W 176.29(19) . .
N5 Cu2 O2W 86.7(2) . .
N5 Cu2 O3W 89.9(2) . .
N5 Cu2 N6 87.4(3) . .
N6 Cu2 O2W 90.4(2) . .
N6 Cu2 O3W 88.0(2) . .
N7 Cu2 O2W 94.9(2) . .
N7 Cu2 O3W 88.6(2) . .
N7 Cu2 N5 176.4(3) . .
N7 Cu2 N6 95.9(3) . .
N8 Cu2 O2W 89.4(2) . .
N8 Cu2 O3W 92.1(2) . .
N8 Cu2 N5 91.6(3) . .
N8 Cu2 N6 179.0(3) . .
N8 Cu2 N7 85.2(3) . .
B1 O1 B2 119.7(7) . .
B3 O2 B2 112.1(8) . .
B1 O3 B3 120.0(7) . .
B1 O4 H4 119.2 . .
B2 O5 H5 110.9 . .
B3 O6 H6 111.9 . .
B5 O7 B4 120.0(5) . .
B5 O8 B6 117.9(5) . .
B4 O9 B6 110.1(6) . .
B7 O10 B4 117.0(5) . .
B7 O11 B6 120.4(5) . .
B4 O12 H12 127.4 . .
B5 O13 H13 118.1 . .
B6 O14 H14 123.3 . .
B7 O15 H15 107.3 . .
Cu1 O1W H1WA 120.3 . .
Cu1 O1W H1WB 138.9 . .
H1WA O1W H1WB 96.6 . .
Cu2 O2W H2WA 116.6 . .
Cu2 O2W H2WB 121.4 . .
H2WA O2W H2WB 101.0 . .
Cu2 O3W H3WA 109.2 . .
Cu2 O3W H3WB 104.1 . .
H3WA O3W H3WB 102.8 . .
H4WA O4W H4WB 111.8 . .
H5WA O5W H5WB 106.3 . .
H6WA O6W H6WB 107.4 . .
Cu1 N1 H1A 109.5 . .
Cu1 N1 H1B 109.5 . .
Cu1 N1 H1C 109.5 . .
H1A N1 H1B 109.5 . .
H1A N1 H1C 109.5 . .
H1B N1 H1C 109.5 . .
Cu1 N2 H2A 109.5 . .
Cu1 N2 H2B 109.5 . .
Cu1 N2 H2C 109.5 . .
H2A N2 H2B 109.5 . .
H2A N2 H2C 109.5 . .
H2B N2 H2C 109.5 . .
Cu1 N3 H3A 109.5 . .
Cu1 N3 H3B 109.5 . .
Cu1 N3 H3C 109.5 . .
H3A N3 H3B 109.5 . .
H3A N3 H3C 109.5 . .
H3B N3 H3C 109.5 . .
Cu1 N4 H4A 109.5 . .
Cu1 N4 H4B 109.5 . .
Cu1 N4 H4C 109.5 . .
H4A N4 H4B 109.5 . .
H4A N4 H4C 109.5 . .
H4B N4 H4C 109.5 . .
Cu2 N5 H5A 109.5 . .
Cu2 N5 H5B 109.5 . .
Cu2 N5 H5C 109.5 . .
H5A N5 H5B 109.5 . .
H5A N5 H5C 109.5 . .
H5B N5 H5C 109.5 . .
Cu2 N6 H6A 109.5 . .
Cu2 N6 H6B 109.5 . .
Cu2 N6 H6C 109.5 . .
H6A N6 H6B 109.5 . .
H6A N6 H6C 109.5 . .
H6B N6 H6C 109.5 . .
Cu2 N7 H7A 109.5 . .
Cu2 N7 H7B 109.5 . .
Cu2 N7 H7C 109.5 . .
H7A N7 H7B 109.5 . .
H7A N7 H7C 109.5 . .
H7B N7 H7C 109.5 . .
Cu2 N8 H8A 109.5 . .
Cu2 N8 H8B 109.5 . .
Cu2 N8 H8C 109.5 . .
H8A N8 H8B 109.5 . .
H8A N8 H8C 109.5 . .
H8B N8 H8C 109.5 . .
O3 B1 O1 121.5(6) . .
O4 B1 O1 121.5(6) . .
O4 B1 O3 117.0(6) . .
O1 B2 O1 106.6(8) 2 .
O2 B2 O1 108.5(6) . .
O2 B2 O1 108.5(6) . 2
O5 B2 O1 108.6(6) . 2
O5 B2 O1 108.6(6) . .
O5 B2 O2 115.7(9) . .
O2 B3 O3 109.1(6) . 2
O2 B3 O3 109.1(6) . .
O2 B3 O6 112.6(9) . .
O3 B3 O3 108.0(8) 2 .
O6 B3 O3 109.0(6) . .
O6 B3 O3 109.0(6) . 2
O7 B4 O10 109.2(6) . .
O9 B4 O7 109.9(6) . .
O9 B4 O10 108.7(5) . .
O12 B4 O7 106.0(5) . .
O12 B4 O9 113.2(6) . .
O12 B4 O10 109.7(6) . .
O7 B5 O13 120.8(6) . .
O8 B5 O7 122.6(6) . .
O8 B5 O13 116.6(6) . .
O8 B6 O9 109.6(5) . .
O8 B6 O11 108.5(6) . .
O9 B6 O11 108.0(5) . .
O14 B6 O8 111.7(6) . .
O14 B6 O9 110.1(6) . .
O14 B6 O11 108.8(5) . .
O10 B7 O15 121.0(6) . .
O11 B7 O10 123.1(6) . .
O11 B7 O15 115.8(6) . .

loop_
_geom_bond_atom_site_label_1
_geom_bond_atom_site_label_2
_geom_bond_distance
_geom_bond_site_symmetry_2
Cu1 O1W 2.516(5) .
Cu1 N1 2.023(9) .
Cu1 N2 2.006(9) .
Cu1 N3 2.028(9) .
Cu1 N4 2.029(10) .
Cu2 O2W 2.484(5) .
Cu2 O3W 2.596(5) .
Cu2 N5 2.030(7) .
Cu2 N6 2.052(7) .
Cu2 N7 2.027(7) .
Cu2 N8 1.999(7) .
O1 B1 1.363(9) .
O1 B2 1.509(8) .
O2 B2 1.464(13) .
O2 B3 1.441(14) .
O3 B1 1.361(9) .
O3 B3 1.491(8) .
O4 H4 0.8500 .
O4 B1 1.358(9) .
O5 H5 0.9460 .
O5 B2 1.422(14) .
O6 H6 0.7171 .
O6 B3 1.443(13) .
O7 B4 1.486(9) .
O7 B5 1.366(8) .
O8 B5 1.365(8) .
O8 B6 1.481(9) .
O9 B4 1.458(9) .
O9 B6 1.487(10) .
O10 B4 1.502(8) .
O10 B7 1.371(8) .
O11 B6 1.502(9) .
O11 B7 1.351(8) .
O12 H12 0.8499 .
O12 B4 1.436(10) .
O13 H13 0.8500 .
O13 B5 1.367(9) .
O14 H14 0.8499 .
O14 B6 1.438(9) .
O15 H15 0.8500 .
O15 B7 1.383(9) .
O1W H1WA 0.8499 .
O1W H1WB 0.8499 .
O2W H2WA 0.8500 .
O2W H2WB 0.8500 .
O3W H3WA 0.8499 .
O3W H3WB 0.8501 .
O4W H4WA 0.8501 .
O4W H4WB 0.8499 .
O5W H5WA 0.8497 .
O5W H5WB 0.8500 .
O6W H6WA 0.8500 .
O6W H6WB 0.8502 .
N1 H1A 0.9100 .
N1 H1B 0.9100 .
N1 H1C 0.9100 .
N2 H2A 0.9100 .
N2 H2B 0.9100 .
N2 H2C 0.9100 .
N3 H3A 0.9100 .
N3 H3B 0.9100 .
N3 H3C 0.9100 .
N4 H4A 0.9100 .
N4 H4B 0.9100 .
N4 H4C 0.9100 .
N5 H5A 0.9100 .
N5 H5B 0.9100 .
N5 H5C 0.9100 .
N6 H6A 0.9100 .
N6 H6B 0.9100 .
N6 H6C 0.9100 .
N7 H7A 0.9100 .
N7 H7B 0.9100 .
N7 H7C 0.9100 .
N8 H8A 0.9100 .
N8 H8B 0.9100 .
N8 H8C 0.9100 .
B2 O1 1.509(8) 2
B3 O3 1.491(8) 2

loop_
_twin_individual_id
_twin_individual_mass_fraction_refined
1 0.46(2)
2 0.54(2)
